data_7236599
loop_
_publ_author_name
'Tathavadekar, Mukta'
'Krishnamurthy, Shrreya'
'Banerjee, Aparna'
'Nagane, Satyawan'
'Gawli, Yogesh'
'Suryawanshi, Anil'
'Bhat, Suresh'
'Puthusseri, Dhanya'
'Mohite, Aditya D.'
'Ogale, Satishchandra'

_publ_section_title
;
 Low-dimensional hybrid perovskites as high performance anodes for
 alkali-ion batteries
;
_journal_issue 35
_journal_name_full 'Journal of Materials Chemistry A'
_journal_page_first 18634
_journal_paper_doi 10.1039/C7TA04529H
_journal_volume 5
_journal_year 2017
_chemical_formula_moiety C6H9I3NOPb
_chemical_formula_sum 'C6 H9 I3 N O Pb'
_chemical_formula_weight 699.03
_chemical_name_systematic Bz-Pb-I
_space_group_crystal_system monoclinic
_space_group_IT_number 14
_space_group_name_Hall '-P 2ybc'
_space_group_name_H-M_alt 'P 1 21/c 1'
_atom_sites_solution_hydrogens geom
_audit_creation_method SHELXL-2014/7
_audit_update_record
;
2017-02-24 deposited with the CCDC.
2017-07-24 downloaded from the CCDC.
;
_cell_angle_alpha 90
_cell_angle_beta 89.879(13)
_cell_angle_gamma 90
_cell_formula_units_Z 4
_cell_length_a 4.481(3)
_cell_length_b 13.193(9)
_cell_length_c 22.544(15)
_cell_measurement_reflns_used 8369
_cell_measurement_temperature 100(2)
_cell_measurement_theta_max 28.25
_cell_measurement_theta_min 2.38
_cell_volume 1332.7(16)
_computing_cell_refinement 'Bruker SAINT'
_computing_data_collection 'Bruker APEX2'
_computing_data_reduction 'Bruker SAINT'
_computing_molecular_graphics 'Bruker SHELXTL'
_computing_publication_material 'Bruker SHELXTL'
_computing_structure_refinement 'SHELXL-2014 (Sheldrick 2014)'
_computing_structure_solution 'SHELXS-97 (Sheldrick 2008)'
_diffrn_ambient_temperature 100(2)
_diffrn_measured_fraction_theta_full 0.996
_diffrn_measured_fraction_theta_max 0.996
_diffrn_measurement_device_type 'Bruker APEX-II CCD'
_diffrn_measurement_method 'omega and phi scans'
_diffrn_radiation_source 'fine-focus sealed tube'
_diffrn_radiation_type MoK\a
_diffrn_radiation_wavelength 0.71073
_diffrn_reflns_av_R_equivalents 0.0473
_diffrn_reflns_av_unetI/netI 0.0280
_diffrn_reflns_Laue_measured_fraction_full 0.996
_diffrn_reflns_Laue_measured_fraction_max 0.996
_diffrn_reflns_limit_h_max 5
_diffrn_reflns_limit_h_min -5
_diffrn_reflns_limit_k_max 15
_diffrn_reflns_limit_k_min -14
_diffrn_reflns_limit_l_max 26
_diffrn_reflns_limit_l_min -26
_diffrn_reflns_number 17207
_diffrn_reflns_point_group_measured_fraction_full 0.996
_diffrn_reflns_point_group_measured_fraction_max 0.996
_diffrn_reflns_theta_full 25.009
_diffrn_reflns_theta_max 25.009
_diffrn_reflns_theta_min 4.111
_exptl_absorpt_coefficient_mu 19.573
_exptl_absorpt_correction_T_max 0.7457
_exptl_absorpt_correction_T_min 0.4076
_exptl_absorpt_correction_type multi-scan
_exptl_absorpt_process_details 'SADABS;Universitat Gottingen,1997'
_exptl_crystal_colour 'yellow coloured'
_exptl_crystal_density_diffrn 3.484
_exptl_crystal_density_method 'not measured'
_exptl_crystal_description needle
_exptl_crystal_F_000 1204
_exptl_crystal_size_max 0.14
_exptl_crystal_size_mid 0.06
_exptl_crystal_size_min 0.05
_refine_diff_density_max 2.536
_refine_diff_density_min -4.152
_refine_diff_density_rms 0.465
_refine_ls_extinction_method none
_refine_ls_goodness_of_fit_ref 1.387
_refine_ls_hydrogen_treatment constr
_refine_ls_matrix_type full
_refine_ls_number_parameters 81
_refine_ls_number_reflns 2353
_refine_ls_number_restraints 72
_refine_ls_restrained_S_all 1.367
_refine_ls_R_factor_all 0.0740
_refine_ls_R_factor_gt 0.0722
_refine_ls_shift/su_max 0.046
_refine_ls_shift/su_mean 0.001
_refine_ls_structure_factor_coef Fsqd
_refine_ls_weighting_details 'w=1/[\s^2^(Fo^2^)+205.0542P] where P=(Fo^2^+2Fc^2^)/3'
_refine_ls_weighting_scheme calc
_refine_ls_wR_factor_gt 0.1792
_refine_ls_wR_factor_ref 0.1798
_reflns_Friedel_coverage 0.000
_reflns_number_gt 2277
_reflns_number_total 2353
_reflns_threshold_expression 'I > 2\s(I)'
_cod_data_source_file c7ta04529h2.cif
_cod_data_source_block Bz-Pb-I
_cod_original_cell_volume 1332.8(15)
_cod_original_sg_symbol_H-M 'P 21/c'
_cod_database_code 7236599
_shelx_shelxl_version_number 2014/7
_shelx_space_group_comment
;
The symmetry employed for this shelxl refinement is uniquely defined
by the following loop, which should always be used as a source of
symmetry information in preference to the above space-group names.
They are only intended as comments.
;

loop_
_space_group_symop_operation_xyz
'x, y, z'
'-x, y+1/2, -z+1/2'
'-x, -y, -z'
'x, -y-1/2, z-1/2'

loop_
_atom_site_label
_atom_site_type_symbol
_atom_site_fract_x
_atom_site_fract_y
_atom_site_fract_z
_atom_site_U_iso_or_equiv
_atom_site_adp_type
_atom_site_occupancy
_atom_site_site_symmetry_order
_atom_site_calc_flag
_atom_site_refinement_flags_posn
_atom_site_refinement_flags_adp
_atom_site_refinement_flags_occupancy
_atom_site_disorder_assembly
_atom_site_disorder_group
Pb1 Pb 0.7446(2) 0.47471(8) 0.40866(4) 0.0203(3) Uani 1 1 d . . . . .
I2 I 0.7491(4) 0.58549(13) 0.28816(8) 0.0217(4) Uani 1 1 d . . . . .
I1 I 1.2435(4) 0.62980(13) 0.45663(8) 0.0234(4) Uani 1 1 d . . . . .
I3 I 1.2396(5) 0.31485(14) 0.36720(9) 0.0269(5) Uani 1 1 d . . . . .
N1A N 0.69(2) 0.916(7) 0.297(3) 0.04(3) Uiso 0.30(3) 1 d D U P A 1
H1A1 H 0.5219 0.8759 0.2987 0.058 Uiso 0.30(3) 1 calc R U P A 1
H1A2 H 0.8338 0.8837 0.2767 0.058 Uiso 0.30(3) 1 calc R U P A 1
H1A3 H 0.6388 0.9748 0.2774 0.058 Uiso 0.30(3) 1 calc R U P A 1
C1A C 0.786(14) 0.940(5) 0.356(2) 0.024(14) Uiso 0.30(3) 1 d DG U P A 1
C2A C 0.858(18) 1.039(4) 0.371(3) 0.049(17) Uiso 0.30(3) 1 d DG U P A 1
H2A H 0.8402 1.0916 0.3419 0.059 Uiso 0.30(3) 1 calc R U P A 1
C3A C 0.96(2) 1.062(5) 0.428(3) 0.054(19) Uiso 0.30(3) 1 d DG U P A 1
H3A H 1.0042 1.1301 0.4378 0.064 Uiso 0.30(3) 1 calc R U P A 1
C4A C 0.981(18) 0.986(6) 0.470(2) 0.05(2) Uiso 0.30(3) 1 d DG U P A 1
C5A C 0.91(2) 0.887(5) 0.455(3) 0.055(19) Uiso 0.30(3) 1 d DG U P A 1
H5A H 0.9265 0.8343 0.4837 0.066 Uiso 0.30(3) 1 calc R U P A 1
C6A C 0.812(19) 0.864(4) 0.398(3) 0.048(17) Uiso 0.30(3) 1 d DG U P A 1
H6A H 0.7625 0.7958 0.3879 0.058 Uiso 0.30(3) 1 calc R U P A 1
N1B N 0.762(10) 0.911(3) 0.2928(14) 0.028(11) Uiso 0.70(3) 1 d D U P A 2
H1B1 H 0.9617 0.9127 0.2858 0.043 Uiso 0.70(3) 1 calc R U P A 2
H1B2 H 0.6690 0.9560 0.2681 0.043 Uiso 0.70(3) 1 calc R U P A 2
H1B3 H 0.6906 0.8479 0.2860 0.043 Uiso 0.70(3) 1 calc R U P A 2
C1B C 0.704(7) 0.939(2) 0.3534(11) 0.036(10) Uiso 0.70(3) 1 d DG U P A 2
C2B C 0.682(9) 0.864(2) 0.3964(14) 0.054(12) Uiso 0.70(3) 1 d DG U P A 2
H2B H 0.7122 0.7954 0.3860 0.065 Uiso 0.70(3) 1 calc R U P A 2
C3B C 0.615(10) 0.890(3) 0.4548(13) 0.070(14) Uiso 0.70(3) 1 d DG U P A 2
H3B H 0.5999 0.8389 0.4842 0.084 Uiso 0.70(3) 1 calc R U P A 2
C4B C 0.571(9) 0.991(3) 0.4700(12) 0.056(13) Uiso 0.70(3) 1 d DG U P A 2
C5B C 0.593(10) 1.066(2) 0.4270(15) 0.071(14) Uiso 0.70(3) 1 d DG U P A 2
H5B H 0.5625 1.1352 0.4375 0.085 Uiso 0.70(3) 1 calc R U P A 2
C6B C 0.660(9) 1.040(2) 0.3687(13) 0.047(11) Uiso 0.70(3) 1 d DG U P A 2
H6B H 0.6748 1.0917 0.3393 0.056 Uiso 0.70(3) 1 calc R U P A 2
O1S O 0.255(5) 0.7963(15) 0.2638(10) 0.033(5) Uani 1 1 d . . . . .

loop_
_atom_site_aniso_label
_atom_site_aniso_U_11
_atom_site_aniso_U_22
_atom_site_aniso_U_33
_atom_site_aniso_U_23
_atom_site_aniso_U_13
_atom_site_aniso_U_12
Pb1 0.0194(5) 0.0218(6) 0.0198(5) 0.0009(4) 0.0001(4) 0.0001(4)
I2 0.0231(9) 0.0203(9) 0.0217(9) 0.0025(7) -0.0009(7) 0.0000(8)
I1 0.0282(10) 0.0200(9) 0.0221(9) 0.0006(7) 0.0006(7) 0.0007(8)
I3 0.0296(10) 0.0199(9) 0.0311(10) -0.0006(7) -0.0012(8) 0.0003(8)
O1S 0.034(12) 0.021(10) 0.042(12) 0.002(9) -0.007(10) 0.001(9)

loop_
_atom_type_symbol
_atom_type_description
_atom_type_scat_dispersion_real
_atom_type_scat_dispersion_imag
_atom_type_scat_source
C C 0.0033 0.0016 'International Tables Vol C Tables 4.2.6.8 and 6.1.1.4'
H H 0.0000 0.0000 'International Tables Vol C Tables 4.2.6.8 and 6.1.1.4'
N N 0.0061 0.0033 'International Tables Vol C Tables 4.2.6.8 and 6.1.1.4'
I I -0.4742 1.8119 'International Tables Vol C Tables 4.2.6.8 and 6.1.1.4'
Pb Pb -3.3944 10.1111 'International Tables Vol C Tables 4.2.6.8 and 6.1.1.4'
O O 0.0106 0.0060 'International Tables Vol C Tables 4.2.6.8 and 6.1.1.4'

loop_
_geom_angle_atom_site_label_1
_geom_angle_atom_site_label_2
_geom_angle_atom_site_label_3
_geom_angle
_geom_angle_site_symmetry_1
_geom_angle_site_symmetry_3
I2 Pb1 I3 92.98(6) . .
I2 Pb1 I1 89.51(6) . .
I3 Pb1 I1 92.04(7) . .
I2 Pb1 I1 89.88(6) . 1_455
I3 Pb1 I1 177.14(6) . 1_455
I1 Pb1 I1 88.14(7) . 1_455
I2 Pb1 I3 93.32(6) . 1_455
I3 Pb1 I3 88.32(7) . 1_455
I1 Pb1 I3 177.13(6) . 1_455
I1 Pb1 I3 91.35(7) 1_455 1_455
I2 Pb1 I1 175.92(6) . 3_766
I3 Pb1 I1 88.91(6) . 3_766
I1 Pb1 I1 86.81(6) . 3_766
I1 Pb1 I1 88.24(6) 1_455 3_766
I3 Pb1 I1 90.35(6) 1_455 3_766
Pb1 I1 Pb1 88.14(7) . 1_655
Pb1 I1 Pb1 93.19(6) . 3_766
Pb1 I1 Pb1 91.76(6) 1_655 3_766
Pb1 I3 Pb1 88.33(7) . 1_655
C1A N1A H1A1 109.5 . .
C1A N1A H1A2 109.5 . .
H1A1 N1A H1A2 109.5 . .
C1A N1A H1A3 109.5 . .
H1A1 N1A H1A3 109.5 . .
H1A2 N1A H1A3 109.5 . .
C2A C1A C6A 120.0 . .
C2A C1A N1A 119.9(16) . .
C6A C1A N1A 120.1(16) . .
C3A C2A C1A 120.0 . .
C3A C2A H2A 120.0 . .
C1A C2A H2A 120.0 . .
C4A C3A C2A 120.00(8) . .
C4A C3A H3A 120.0 . .
C2A C3A H3A 120.0 . .
C3A C4A C5A 120.0 . .
C3A C4A C4A 118(10) . 3_776
C5A C4A C4A 120(10) . 3_776
C6A C5A C4A 120.0 . .
C6A C5A H5A 120.0 . .
C4A C5A H5A 120.0 . .
C5A C6A C1A 120.00(7) . .
C5A C6A H6A 120.0 . .
C1A C6A H6A 120.0 . .
C1B N1B H1B1 109.5 . .
C1B N1B H1B2 109.5 . .
H1B1 N1B H1B2 109.5 . .
C1B N1B H1B3 109.5 . .
H1B1 N1B H1B3 109.5 . .
H1B2 N1B H1B3 109.5 . .
C2B C1B C6B 120.0 . .
C2B C1B N1B 119.5(14) . .
C6B C1B N1B 120.5(14) . .
C3B C2B C1B 120.0 . .
C3B C2B H2B 120.0 . .
C1B C2B H2B 120.0 . .
C2B C3B C4B 120.0 . .
C2B C3B H3B 120.0 . .
C4B C3B H3B 120.0 . .
C3B C4B C5B 120.0 . .
C3B C4B C4B 115(5) . 3_676
C5B C4B C4B 123(5) . 3_676
C6B C5B C4B 120.0 . .
C6B C5B H5B 120.0 . .
C4B C5B H5B 120.0 . .
C5B C6B C1B 120.0 . .
C5B C6B H6B 120.0 . .
C1B C6B H6B 120.0 . .

loop_
_geom_bond_atom_site_label_1
_geom_bond_atom_site_label_2
_geom_bond_distance
_geom_bond_site_symmetry_2
Pb1 I2 3.085(3) .
Pb1 I3 3.199(3) .
Pb1 I1 3.219(3) .
Pb1 I1 3.223(2) 1_455
Pb1 I3 3.233(3) 1_455
Pb1 I1 3.336(3) 3_766
I1 Pb1 3.223(3) 1_655
I1 Pb1 3.336(3) 3_766
I3 Pb1 3.233(3) 1_655
N1A C1A 1.44(4) .
N1A H1A1 0.9101 .
N1A H1A2 0.9101 .
N1A H1A3 0.9101 .
C1A C2A 1.3900 .
C1A C6A 1.3900 .
C2A C3A 1.3900 .
C2A H2A 0.9500 .
C3A C4A 1.3900 .
C3A H3A 0.9500 .
C4A C5A 1.3900(13) .
C4A C4A 1.42(10) 3_776
C5A C6A 1.3900 .
C5A H5A 0.9500 .
C6A H6A 0.9500 .
N1B C1B 1.44(3) .
N1B H1B1 0.9100 .
N1B H1B2 0.9100 .
N1B H1B3 0.9100 .
C1B C2B 1.3900 .
C1B C6B 1.3900 .
C2B C3B 1.3900 .
C2B H2B 0.9500 .
C3B C4B 1.3900 .
C3B H3B 0.9500 .
C4B C5B 1.3900 .
C4B C4B 1.51(5) 3_676
C5B C6B 1.3900 .
C5B H5B 0.9500 .
C6B H6B 0.9500 .
